data_4304589
loop_
_publ_author_name
'Chelladurai Ganesamoorthy'
'Maravanji S. Balakrishna'
'Joel T. Mague'
'Heikki M. Tuononen'

_publ_section_title
;
Bi-, Tetra-, and Hexanuclear AuI and Binuclear AgI Complexes and
AgI Coordination Polymers Containing Phenylaminobis(phosphonite),
PhN{P(OC6H4OMe-o)2}2, and Pyridyl Ligands
;
_journal_name_full 'Inorganic Chemistry'
_journal_page_first 2764
_journal_page_last 2776
_journal_paper_doi 10.1021/ic702133f
_journal_volume 47
_journal_year 2008
_chemical_formula_sum 'C40 H41 Ag2 F6 N O15 P2 S2'
_chemical_formula_weight 1231.54
_chemical_name_systematic
; 
 \m-Bis(trifluoromethanesulfonato-1\kO:2\kO')-\m-(bis(bis
(o-methoxyphenoxy)phosphino-1\kP:2\kP')phenylamine)(
tetrahydrofuran-\kO)disilver
;
_space_group_IT_number 19
_symmetry_cell_setting orthorhombic
_symmetry_space_group_name_Hall 'P 2ac 2ab'
_symmetry_space_group_name_H-M 'P 21 21 21'
_atom_sites_solution_hydrogens geom
_atom_sites_solution_primary direct
_atom_sites_solution_secondary difmap
_audit_creation_method SHELXL-97
_cell_angle_alpha 90.00
_cell_angle_beta 90.00
_cell_angle_gamma 90.00
_cell_formula_units_Z 4
_cell_length_a 10.8561(6)
_cell_length_b 17.839(1)
_cell_length_c 23.689(1)
_cell_measurement_reflns_used 8937
_cell_measurement_temperature 100(2)
_cell_measurement_theta_max 28.31
_cell_measurement_theta_min 2.36
_cell_volume 4587.7(4)
_computing_cell_refinement 'Bruker SMART (Bruker-AXS, 2000)'
_computing_data_collection 'Bruker SMART (Bruker-AXS, 2000)'
_computing_data_reduction 'Bruker SAINT+ (Bruker-AXS, 2004)'
_computing_molecular_graphics 'Bruker SHELXTL (Bruker-AXS, 2000a)'
_computing_publication_material 'Bruker SHELXTL (Bruker-AXS, 2000a)'
_computing_structure_refinement 'SHELXL-97 (Sheldrick, 1997)'
_computing_structure_solution 'SHELXS-97 (Sheldrick, 1997)'
_diffrn_ambient_temperature 100(2)
_diffrn_measured_fraction_theta_full 0.999
_diffrn_measured_fraction_theta_max 0.999
_diffrn_measurement_device_type 'Bruker-AXS Smart APEX CCD area detector'
_diffrn_measurement_method 'phi and omega scans'
_diffrn_radiation_monochromator graphite
_diffrn_radiation_source 'fine-focus sealed tube'
_diffrn_radiation_type MoK\a
_diffrn_radiation_wavelength 0.71073
_diffrn_reflns_av_R_equivalents 0.0469
_diffrn_reflns_av_sigmaI/netI 0.0313
_diffrn_reflns_limit_h_max 14
_diffrn_reflns_limit_h_min -14
_diffrn_reflns_limit_k_max 23
_diffrn_reflns_limit_k_min -23
_diffrn_reflns_limit_l_max 31
_diffrn_reflns_limit_l_min -31
_diffrn_reflns_number 81837
_diffrn_reflns_theta_full 28.31
_diffrn_reflns_theta_max 28.31
_diffrn_reflns_theta_min 2.06
_exptl_absorpt_coefficient_mu 1.108
_exptl_absorpt_correction_T_max 0.8721
_exptl_absorpt_correction_T_min 0.7891
_exptl_absorpt_correction_type multi-scan
_exptl_absorpt_process_details 'SADABS (Sheldrick, 2002)'
_exptl_crystal_colour Colorless
_exptl_crystal_density_diffrn 1.783
_exptl_crystal_density_method 'not measured'
_exptl_crystal_description Block
_exptl_crystal_F_000 2472
_exptl_crystal_size_max 0.19
_exptl_crystal_size_mid 0.15
_exptl_crystal_size_min 0.13
_refine_diff_density_max 0.509
_refine_diff_density_min -0.272
_refine_diff_density_rms 0.074
_refine_ls_abs_structure_details 'Flack H D (1983), Acta Cryst. A39, 876-881'
_refine_ls_abs_structure_Flack -0.026(11)
_refine_ls_extinction_method none
_refine_ls_goodness_of_fit_ref 1.036
_refine_ls_hydrogen_treatment constr
_refine_ls_matrix_type full
_refine_ls_number_parameters 617
_refine_ls_number_reflns 11399
_refine_ls_number_restraints 0
_refine_ls_restrained_S_all 1.036
_refine_ls_R_factor_all 0.0273
_refine_ls_R_factor_gt 0.0247
_refine_ls_shift/su_max 0.002
_refine_ls_shift/su_mean 0.000
_refine_ls_structure_factor_coef Fsqd
_refine_ls_weighting_details 'calc w=1/[\s^2^(Fo^2^)+(0.0330P)^2^] where P=(Fo^2^+2Fc^2^)/3'
_refine_ls_weighting_scheme calc
_refine_ls_wR_factor_gt 0.0558
_refine_ls_wR_factor_ref 0.0569
_reflns_number_gt 10798
_reflns_number_total 11399
_reflns_threshold_expression >2\s(I)
_cod_data_source_file ic702133f-file001_3.cif
_cod_data_source_block msb233a
_cod_depositor_comments
;
The following automatic conversions were performed:
'_symmetry_cell_setting' value 'Orthorhombic' changed to 'orthorhombic'
according to '/home/saulius/struct/CIF-dictionaries/cif_core.dic'
dictionary named 'cif_core.dic' version 2.4.1 from 2010-06-29.

Automatic conversion script
Id: cif_fix_enum 1527 2010-12-29 10:47:43Z saulius 
;
_cod_original_cell_volume 4587.7(5)
_cod_database_code 4304589

loop_
_symmetry_equiv_pos_as_xyz
'x, y, z'
'-x+1/2, -y, z+1/2'
'-x, y+1/2, -z+1/2'
'x+1/2, -y+1/2, -z'

loop_
_atom_site_label
_atom_site_type_symbol
_atom_site_fract_x
_atom_site_fract_y
_atom_site_fract_z
_atom_site_U_iso_or_equiv
_atom_site_adp_type
_atom_site_occupancy
_atom_site_symmetry_multiplicity
_atom_site_calc_flag
_atom_site_refinement_flags
_atom_site_disorder_assembly
_atom_site_disorder_group
Ag1 Ag 0.450962(14) 0.022852(10) 0.052664(7) 0.01539(4) Uani 1 1 d . . .
Ag2 Ag 0.686655(14) 0.009862(10) 0.119331(7) 0.01655(4) Uani 1 1 d . . .
S1 S 0.52345(5) 0.17867(3) 0.11853(3) 0.01823(12) Uani 1 1 d . . .
S2 S 0.39967(5) -0.07177(3) 0.16838(2) 0.01652(12) Uani 1 1 d . . .
P1 P 0.56200(5) 0.00748(3) -0.03161(2) 0.01145(11) Uani 1 1 d . . .
P2 P 0.77346(5) -0.03889(3) 0.03602(2) 0.01132(11) Uani 1 1 d . . .
F1 F 0.54815(19) 0.26742(11) 0.20519(8) 0.0529(5) Uani 1 1 d . . .
F2 F 0.4103(3) 0.18458(12) 0.21519(10) 0.0840(10) Uani 1 1 d . . .
F3 F 0.37696(18) 0.27841(11) 0.16267(9) 0.0539(6) Uani 1 1 d . . .
F4 F 0.35585(15) -0.06167(10) 0.27647(6) 0.0327(4) Uani 1 1 d . . .
F5 F 0.19637(14) -0.04570(10) 0.22352(7) 0.0323(4) Uani 1 1 d . . .
F6 F 0.33133(18) 0.04166(10) 0.23089(7) 0.0416(4) Uani 1 1 d . . .
O1 O 0.59292(14) 0.08471(9) -0.06418(7) 0.0145(3) Uani 1 1 d . . .
O2 O 0.34681(14) 0.09703(10) -0.04831(7) 0.0187(4) Uani 1 1 d . . .
O3 O 0.50648(13) -0.04021(9) -0.08306(6) 0.0131(3) Uani 1 1 d . . .
O4 O 0.47041(15) -0.14761(10) -0.00697(7) 0.0195(4) Uani 1 1 d . . .
O5 O 0.79846(14) -0.12849(8) 0.03432(6) 0.0139(3) Uani 1 1 d . . .
O6 O 0.70575(15) -0.18818(9) 0.12900(7) 0.0184(3) Uani 1 1 d . . .
O7 O 0.91110(13) -0.01033(9) 0.02360(6) 0.0132(3) Uani 1 1 d . . .
O8 O 0.83522(15) 0.12964(9) 0.00349(7) 0.0195(4) Uani 1 1 d . . .
O9 O 0.41756(16) 0.13999(11) 0.09628(8) 0.0271(4) Uani 1 1 d . . .
O10 O 0.6125(2) 0.12990(13) 0.14414(10) 0.0505(7) Uani 1 1 d . . .
O11 O 0.5707(2) 0.23648(13) 0.08346(9) 0.0448(6) Uani 1 1 d . . .
O12 O 0.34183(14) -0.03557(10) 0.12019(7) 0.0213(4) Uani 1 1 d . . .
O13 O 0.52632(15) -0.04893(11) 0.17762(8) 0.0261(4) Uani 1 1 d . . .
O14 O 0.37443(17) -0.15021(10) 0.17285(8) 0.0238(4) Uani 1 1 d . . .
O15 O 0.80353(16) 0.03269(10) 0.19872(7) 0.0234(4) Uani 1 1 d . . .
N N 0.70386(15) -0.02937(11) -0.02668(8) 0.0127(4) Uani 1 1 d . . .
C1 C 0.5198(2) 0.11874(13) -0.10503(10) 0.0145(5) Uani 1 1 d . . .
C2 C 0.5762(2) 0.14761(14) -0.15190(10) 0.0196(5) Uani 1 1 d . . .
H2 H 0.6629 0.1431 -0.1564 0.024 Uiso 1 1 calc R . .
C3 C 0.5062(3) 0.18350(15) -0.19276(11) 0.0258(6) Uani 1 1 d . . .
H3 H 0.5448 0.2032 -0.2255 0.031 Uiso 1 1 calc R . .
C4 C 0.3805(3) 0.19054(15) -0.18582(12) 0.0263(6) Uani 1 1 d . . .
H4 H 0.3330 0.2150 -0.2140 0.032 Uiso 1 1 calc R . .
C5 C 0.3231(2) 0.16221(13) -0.13818(11) 0.0207(5) Uani 1 1 d . . .
H5 H 0.2365 0.1673 -0.1338 0.025 Uiso 1 1 calc R . .
C6 C 0.3921(2) 0.12629(13) -0.09688(10) 0.0152(5) Uani 1 1 d . . .
C7 C 0.2146(2) 0.09782(15) -0.04083(11) 0.0240(6) Uani 1 1 d . . .
H7A H 0.1849 0.1497 -0.0417 0.036 Uiso 1 1 calc R . .
H7B H 0.1937 0.0751 -0.0044 0.036 Uiso 1 1 calc R . .
H7C H 0.1756 0.0693 -0.0713 0.036 Uiso 1 1 calc R . .
C8 C 0.3914(2) -0.07512(13) -0.08032(10) 0.0132(4) Uani 1 1 d . . .
C9 C 0.3032(2) -0.05508(13) -0.11888(10) 0.0166(4) Uani 1 1 d . . .
H9 H 0.3201 -0.0181 -0.1467 0.020 Uiso 1 1 calc R . .
C10 C 0.1882(2) -0.08985(13) -0.11668(11) 0.0207(5) Uani 1 1 d . . .
H10 H 0.1258 -0.0765 -0.1430 0.025 Uiso 1 1 calc R . .
C11 C 0.1653(2) -0.14369(14) -0.07615(11) 0.0208(5) Uani 1 1 d . . .
H11 H 0.0862 -0.1664 -0.0742 0.025 Uiso 1 1 calc R . .
C12 C 0.2559(2) -0.16509(13) -0.03825(10) 0.0182(5) Uani 1 1 d . . .
H12 H 0.2392 -0.2027 -0.0109 0.022 Uiso 1 1 calc R . .
C13 C 0.3716(2) -0.13130(13) -0.04029(10) 0.0138(5) Uani 1 1 d . . .
C14 C 0.4503(3) -0.19702(14) 0.03937(10) 0.0225(5) Uani 1 1 d . . .
H14A H 0.3852 -0.1767 0.0636 0.034 Uiso 1 1 calc R . .
H14B H 0.5265 -0.2020 0.0612 0.034 Uiso 1 1 calc R . .
H14C H 0.4253 -0.2463 0.0252 0.034 Uiso 1 1 calc R . .
C15 C 0.8796(2) -0.15929(13) 0.07477(10) 0.0141(4) Uani 1 1 d . . .
C16 C 1.0050(2) -0.15885(14) 0.06464(10) 0.0169(5) Uani 1 1 d . . .
H16 H 1.0371 -0.1359 0.0316 0.020 Uiso 1 1 calc R . .
C17 C 1.0837(2) -0.19256(14) 0.10355(11) 0.0213(5) Uani 1 1 d . . .
H17 H 1.1703 -0.1910 0.0980 0.026 Uiso 1 1 calc R . .
C18 C 1.0353(2) -0.22825(15) 0.15020(11) 0.0226(5) Uani 1 1 d . . .
H18 H 1.0889 -0.2524 0.1762 0.027 Uiso 1 1 calc R . .
C19 C 0.9088(2) -0.22920(14) 0.15958(10) 0.0189(5) Uani 1 1 d . . .
H19 H 0.8765 -0.2547 0.1915 0.023 Uiso 1 1 calc R . .
C20 C 0.8296(2) -0.19313(12) 0.12249(10) 0.0146(4) Uani 1 1 d . . .
C21 C 0.6561(2) -0.21958(15) 0.17977(11) 0.0220(5) Uani 1 1 d . . .
H21A H 0.6779 -0.2728 0.1820 0.033 Uiso 1 1 calc R . .
H21B H 0.5662 -0.2144 0.1796 0.033 Uiso 1 1 calc R . .
H21C H 0.6901 -0.1931 0.2125 0.033 Uiso 1 1 calc R . .
C22 C 0.96723(19) 0.04957(13) 0.05222(10) 0.0139(4) Uani 1 1 d . . .
C23 C 1.0638(2) 0.03398(13) 0.08837(9) 0.0159(5) Uani 1 1 d . . .
H23 H 1.0847 -0.0163 0.0973 0.019 Uiso 1 1 calc R . .
C24 C 1.1299(2) 0.09356(14) 0.11140(10) 0.0190(5) Uani 1 1 d . . .
H24 H 1.1973 0.0841 0.1360 0.023 Uiso 1 1 calc R . .
C25 C 1.0974(2) 0.16596(14) 0.09846(11) 0.0200(5) Uani 1 1 d . . .
H25 H 1.1433 0.2063 0.1141 0.024 Uiso 1 1 calc R . .
C26 C 0.9987(2) 0.18152(14) 0.06297(11) 0.0190(5) Uani 1 1 d . . .
H26 H 0.9768 0.2320 0.0549 0.023 Uiso 1 1 calc R . .
C27 C 0.9324(2) 0.12279(13) 0.03933(10) 0.0158(5) Uani 1 1 d . . .
C28 C 0.7954(2) 0.20438(14) -0.00886(13) 0.0258(6) Uani 1 1 d . . .
H28A H 0.7700 0.2292 0.0261 0.039 Uiso 1 1 calc R . .
H28B H 0.7256 0.2026 -0.0351 0.039 Uiso 1 1 calc R . .
H28C H 0.8633 0.2324 -0.0261 0.039 Uiso 1 1 calc R . .
C29 C 0.7690(2) -0.04907(14) -0.07849(9) 0.0153(5) Uani 1 1 d . . .
C30 C 0.7632(2) -0.12216(15) -0.09796(11) 0.0208(5) Uani 1 1 d . . .
H30 H 0.7202 -0.1594 -0.0772 0.025 Uiso 1 1 calc R . .
C31 C 0.8216(2) -0.14016(16) -0.14880(11) 0.0262(6) Uani 1 1 d . . .
H31 H 0.8206 -0.1903 -0.1622 0.031 Uiso 1 1 calc R . .
C32 C 0.8810(2) -0.08476(19) -0.17966(11) 0.0302(7) Uani 1 1 d . . .
H32 H 0.9179 -0.0967 -0.2149 0.036 Uiso 1 1 calc R . .
C33 C 0.8867(2) -0.01244(19) -0.15931(10) 0.0272(6) Uani 1 1 d . . .
H33 H 0.9285 0.0251 -0.1803 0.033 Uiso 1 1 calc R . .
C34 C 0.83152(18) 0.00573(14) -0.10819(9) 0.0189(5) Uani 1 1 d . . .
H34 H 0.8367 0.0553 -0.0938 0.023 Uiso 1 1 calc R . .
C35 C 0.4616(3) 0.23021(15) 0.17878(12) 0.0272(6) Uani 1 1 d . . .
C36 C 0.3165(2) -0.03174(15) 0.22789(11) 0.0232(5) Uani 1 1 d . . .
C37 C 0.8578(2) 0.10516(15) 0.20998(11) 0.0219(5) Uani 1 1 d . . .
H37A H 0.7975 0.1386 0.2286 0.026 Uiso 1 1 calc R . .
H37B H 0.8856 0.1290 0.1745 0.026 Uiso 1 1 calc R . .
C38 C 0.9667(2) 0.09009(15) 0.24865(11) 0.0244(5) Uani 1 1 d . . .
H38A H 0.9758 0.1304 0.2771 0.029 Uiso 1 1 calc R . .
H38B H 1.0441 0.0858 0.2268 0.029 Uiso 1 1 calc R . .
C39 C 0.9335(2) 0.01547(15) 0.27673(10) 0.0205(5) Uani 1 1 d . . .
H39A H 1.0081 -0.0120 0.2890 0.025 Uiso 1 1 calc R . .
H39B H 0.8784 0.0229 0.3095 0.025 Uiso 1 1 calc R . .
C40 C 0.8684(2) -0.02462(15) 0.22910(11) 0.0235(5) Uani 1 1 d . . .
H40A H 0.9285 -0.0501 0.2042 0.028 Uiso 1 1 calc R . .
H40B H 0.8102 -0.0624 0.2441 0.028 Uiso 1 1 calc R . .

loop_
_atom_site_aniso_label
_atom_site_aniso_U_11
_atom_site_aniso_U_22
_atom_site_aniso_U_33
_atom_site_aniso_U_23
_atom_site_aniso_U_13
_atom_site_aniso_U_12
Ag1 0.01378(7) 0.02139(9) 0.01100(8) -0.00040(7) 0.00135(6) 0.00080(7)
Ag2 0.01478(7) 0.02342(9) 0.01147(8) -0.00247(7) -0.00079(6) 0.00299(7)
S1 0.0145(3) 0.0204(3) 0.0198(3) -0.0053(3) 0.0006(2) 0.0017(2)
S2 0.0145(3) 0.0202(3) 0.0149(3) 0.0013(2) 0.0035(2) 0.0010(2)
P1 0.0099(2) 0.0142(3) 0.0103(2) 0.0011(2) -0.00018(18) -0.0001(2)
P2 0.0106(2) 0.0128(3) 0.0105(3) 0.0003(2) -0.00062(19) -0.0003(2)
F1 0.0492(11) 0.0600(13) 0.0494(12) -0.0366(10) -0.0141(10) 0.0080(11)
F2 0.158(3) 0.0427(12) 0.0512(14) -0.0109(11) 0.0679(17) -0.0203(15)
F3 0.0450(11) 0.0484(12) 0.0683(14) -0.0271(11) -0.0113(10) 0.0274(10)
F4 0.0310(8) 0.0516(11) 0.0155(8) 0.0014(7) 0.0024(6) -0.0047(8)
F5 0.0168(7) 0.0505(10) 0.0294(8) 0.0020(8) 0.0078(6) 0.0051(7)
F6 0.0586(12) 0.0276(9) 0.0386(10) -0.0086(8) 0.0138(9) -0.0033(9)
O1 0.0128(7) 0.0158(8) 0.0149(8) 0.0042(6) -0.0009(6) -0.0006(6)
O2 0.0137(8) 0.0255(9) 0.0169(8) 0.0039(8) 0.0010(7) 0.0019(6)
O3 0.0103(7) 0.0182(8) 0.0108(8) 0.0005(6) 0.0006(6) -0.0027(6)
O4 0.0178(8) 0.0208(9) 0.0199(9) 0.0045(7) -0.0029(7) 0.0001(7)
O5 0.0163(8) 0.0129(7) 0.0125(8) 0.0010(6) -0.0043(6) -0.0013(6)
O6 0.0149(8) 0.0240(8) 0.0164(8) 0.0043(7) 0.0015(6) 0.0023(7)
O7 0.0107(6) 0.0153(8) 0.0137(7) -0.0016(7) 0.0004(6) -0.0004(6)
O8 0.0172(8) 0.0159(8) 0.0256(9) 0.0013(7) -0.0069(7) 0.0019(7)
O9 0.0185(9) 0.0248(9) 0.0381(11) -0.0130(9) 0.0023(8) -0.0021(7)
O10 0.0543(14) 0.0455(14) 0.0516(14) -0.0271(12) -0.0290(12) 0.0339(12)
O11 0.0520(15) 0.0420(13) 0.0403(14) -0.0061(10) 0.0182(11) -0.0219(11)
O12 0.0183(8) 0.0266(9) 0.0189(8) 0.0069(8) 0.0058(7) 0.0027(7)
O13 0.0160(8) 0.0378(11) 0.0244(10) 0.0045(8) 0.0037(7) -0.0037(8)
O14 0.0271(9) 0.0198(9) 0.0244(10) 0.0011(8) 0.0010(8) -0.0003(8)
O15 0.0283(9) 0.0194(9) 0.0225(9) 0.0008(7) -0.0114(8) -0.0025(8)
N 0.0086(8) 0.0181(9) 0.0115(8) -0.0004(8) -0.0005(7) 0.0009(7)
C1 0.0168(11) 0.0138(11) 0.0129(11) -0.0002(9) -0.0025(8) 0.0015(8)
C2 0.0192(12) 0.0188(12) 0.0209(13) -0.0001(10) 0.0036(9) -0.0019(9)
C3 0.0387(15) 0.0259(14) 0.0128(12) 0.0066(11) 0.0020(11) -0.0018(12)
C4 0.0355(15) 0.0197(13) 0.0237(14) 0.0051(11) -0.0089(11) 0.0063(11)
C5 0.0217(11) 0.0185(12) 0.0218(12) -0.0003(10) -0.0051(10) 0.0040(10)
C6 0.0171(11) 0.0144(11) 0.0141(11) -0.0026(9) -0.0003(9) 0.0024(9)
C7 0.0130(11) 0.0295(14) 0.0297(15) 0.0009(11) 0.0045(10) 0.0037(10)
C8 0.0105(10) 0.0134(11) 0.0158(11) -0.0034(9) 0.0024(8) -0.0009(8)
C9 0.0173(11) 0.0171(11) 0.0155(11) -0.0001(10) -0.0015(10) -0.0021(9)
C10 0.0142(10) 0.0249(12) 0.0231(12) 0.0008(11) -0.0065(10) -0.0015(10)
C11 0.0150(11) 0.0227(12) 0.0247(13) -0.0029(10) 0.0002(10) -0.0052(10)
C12 0.0223(12) 0.0169(11) 0.0154(12) 0.0010(9) 0.0029(9) -0.0051(9)
C13 0.0147(10) 0.0142(11) 0.0124(11) -0.0018(9) -0.0017(8) 0.0012(8)
C14 0.0305(13) 0.0204(12) 0.0166(12) 0.0045(9) -0.0032(10) 0.0014(11)
C15 0.0154(11) 0.0118(10) 0.0152(11) -0.0028(9) -0.0015(9) 0.0018(9)
C16 0.0182(11) 0.0163(11) 0.0162(12) -0.0025(9) 0.0014(9) 0.0029(9)
C17 0.0134(11) 0.0201(12) 0.0303(14) -0.0015(11) 0.0001(10) 0.0030(9)
C18 0.0216(12) 0.0257(13) 0.0205(13) 0.0019(10) -0.0062(10) 0.0043(11)
C19 0.0239(12) 0.0194(12) 0.0133(11) -0.0001(10) -0.0007(9) 0.0027(10)
C20 0.0145(10) 0.0144(10) 0.0147(11) -0.0041(9) -0.0018(9) 0.0021(8)
C21 0.0227(12) 0.0233(13) 0.0199(13) 0.0064(10) 0.0062(10) 0.0010(10)
C22 0.0115(9) 0.0158(10) 0.0142(10) -0.0029(9) 0.0020(9) -0.0030(8)
C23 0.0166(10) 0.0183(11) 0.0128(10) 0.0010(9) 0.0003(8) -0.0008(9)
C24 0.0152(10) 0.0257(13) 0.0161(12) -0.0016(10) 0.0004(9) -0.0039(9)
C25 0.0173(11) 0.0200(12) 0.0228(13) -0.0086(10) 0.0012(10) -0.0038(10)
C26 0.0188(11) 0.0151(11) 0.0232(14) -0.0027(10) 0.0038(10) -0.0008(9)
C27 0.0108(10) 0.0186(11) 0.0180(12) 0.0003(9) 0.0022(8) 0.0007(8)
C28 0.0223(12) 0.0165(12) 0.0385(16) 0.0078(11) -0.0039(11) 0.0031(10)
C29 0.0103(9) 0.0257(12) 0.0101(10) -0.0001(9) -0.0016(8) 0.0043(9)
C30 0.0173(11) 0.0277(14) 0.0173(12) -0.0040(10) -0.0029(9) 0.0035(10)
C31 0.0201(12) 0.0369(15) 0.0215(13) -0.0127(12) -0.0035(11) 0.0064(12)
C32 0.0148(12) 0.060(2) 0.0158(13) -0.0112(13) 0.0002(10) 0.0076(12)
C33 0.0126(10) 0.0507(18) 0.0183(12) 0.0027(13) 0.0034(9) -0.0019(12)
C34 0.0117(9) 0.0284(13) 0.0166(11) 0.0005(10) -0.0018(8) -0.0004(9)
C35 0.0325(14) 0.0208(13) 0.0283(15) -0.0051(11) 0.0059(12) 0.0027(12)
C36 0.0219(11) 0.0277(14) 0.0200(12) -0.0020(11) 0.0041(10) 0.0012(11)
C37 0.0247(12) 0.0191(12) 0.0220(13) -0.0007(10) -0.0015(10) -0.0019(10)
C38 0.0229(12) 0.0251(13) 0.0251(13) -0.0041(11) -0.0054(11) -0.0036(11)
C39 0.0172(10) 0.0291(13) 0.0152(11) -0.0003(10) -0.0033(8) -0.0011(10)
C40 0.0280(12) 0.0194(12) 0.0231(12) 0.0025(11) -0.0092(10) -0.0012(11)

loop_
_atom_type_symbol
_atom_type_description
_atom_type_scat_dispersion_real
_atom_type_scat_dispersion_imag
_atom_type_scat_source
C C 0.0033 0.0016 'International Tables Vol C Tables 4.2.6.8 and 6.1.1.4'
H H 0.0000 0.0000 'International Tables Vol C Tables 4.2.6.8 and 6.1.1.4'
N N 0.0061 0.0033 'International Tables Vol C Tables 4.2.6.8 and 6.1.1.4'
O O 0.0106 0.0060 'International Tables Vol C Tables 4.2.6.8 and 6.1.1.4'
F F 0.0171 0.0103 'International Tables Vol C Tables 4.2.6.8 and 6.1.1.4'
P P 0.1023 0.0942 'International Tables Vol C Tables 4.2.6.8 and 6.1.1.4'
S S 0.1246 0.1234 'International Tables Vol C Tables 4.2.6.8 and 6.1.1.4'
Ag Ag -0.8971 1.1015 'International Tables Vol C Tables 4.2.6.8 and 6.1.1.4'

loop_
_geom_angle_atom_site_label_1
_geom_angle_atom_site_label_2
_geom_angle_atom_site_label_3
_geom_angle
_geom_angle_site_symmetry_1
_geom_angle_site_symmetry_3
_geom_angle_publ_flag
O12 Ag1 P1 145.26(5) . . ?
O12 Ag1 O9 91.03(7) . . ?
P1 Ag1 O9 123.69(5) . . ?
O12 Ag1 Ag2 92.23(4) . . ?
P1 Ag1 Ag2 90.040(15) . . ?
O9 Ag1 Ag2 88.23(4) . . ?
O15 Ag2 P2 121.94(5) . . ?
O15 Ag2 O10 79.89(7) . . ?
P2 Ag2 O10 132.85(7) . . ?
O15 Ag2 O13 90.39(6) . . ?
P2 Ag2 O13 126.67(5) . . ?
O10 Ag2 O13 90.33(9) . . ?
O15 Ag2 Ag1 151.74(5) . . ?
P2 Ag2 Ag1 85.927(15) . . ?
O10 Ag2 Ag1 76.79(5) . . ?
O13 Ag2 Ag1 74.10(4) . . ?
O11 S1 O10 116.35(16) . . ?
O11 S1 O9 114.97(13) . . ?
O10 S1 O9 113.70(13) . . ?
O11 S1 C35 102.97(13) . . ?
O10 S1 C35 102.85(14) . . ?
O9 S1 C35 103.54(12) . . ?
O14 S2 O13 116.45(12) . . ?
O14 S2 O12 114.20(11) . . ?
O13 S2 O12 113.76(11) . . ?
O14 S2 C36 103.39(12) . . ?
O13 S2 C36 104.08(12) . . ?
O12 S2 C36 102.68(11) . . ?
O3 P1 O1 99.64(8) . . ?
O3 P1 N 100.94(9) . . ?
O1 P1 N 100.18(9) . . ?
O3 P1 Ag1 121.01(6) . . ?
O1 P1 Ag1 114.42(6) . . ?
N P1 Ag1 117.24(7) . . ?
O7 P2 O5 98.76(8) . . ?
O7 P2 N 103.01(9) . . ?
O5 P2 N 98.82(9) . . ?
O7 P2 Ag2 114.14(6) . . ?
O5 P2 Ag2 116.88(6) . . ?
N P2 Ag2 121.70(7) . . ?
C1 O1 P1 125.91(14) . . ?
C6 O2 C7 117.38(19) . . ?
C8 O3 P1 122.48(14) . . ?
C13 O4 C14 117.22(19) . . ?
C15 O5 P2 118.08(13) . . ?
C20 O6 C21 116.32(19) . . ?
C22 O7 P2 123.82(13) . . ?
C27 O8 C28 116.47(19) . . ?
S1 O9 Ag1 117.51(10) . . ?
S1 O10 Ag2 132.37(13) . . ?
S2 O12 Ag1 122.49(9) . . ?
S2 O13 Ag2 134.96(11) . . ?
C40 O15 C37 110.16(18) . . ?
C40 O15 Ag2 123.61(14) . . ?
C37 O15 Ag2 122.21(14) . . ?
C29 N P2 120.17(14) . . ?
C29 N P1 118.73(14) . . ?
P2 N P1 121.00(11) . . ?
C2 C1 O1 118.3(2) . . ?
C2 C1 C6 121.1(2) . . ?
O1 C1 C6 120.6(2) . . ?
C1 C2 C3 119.6(2) . . ?
C1 C2 H2 120.2 . . ?
C3 C2 H2 120.2 . . ?
C4 C3 C2 120.0(3) . . ?
C4 C3 H3 120.0 . . ?
C2 C3 H3 120.0 . . ?
C3 C4 C5 120.6(2) . . ?
C3 C4 H4 119.7 . . ?
C5 C4 H4 119.7 . . ?
C4 C5 C6 120.0(2) . . ?
C4 C5 H5 120.0 . . ?
C6 C5 H5 120.0 . . ?
O2 C6 C5 125.5(2) . . ?
O2 C6 C1 115.9(2) . . ?
C5 C6 C1 118.6(2) . . ?
O2 C7 H7A 109.5 . . ?
O2 C7 H7B 109.5 . . ?
H7A C7 H7B 109.5 . . ?
O2 C7 H7C 109.5 . . ?
H7A C7 H7C 109.5 . . ?
H7B C7 H7C 109.5 . . ?
C9 C8 O3 118.5(2) . . ?
C9 C8 C13 122.1(2) . . ?
O3 C8 C13 119.3(2) . . ?
C8 C9 C10 119.0(2) . . ?
C8 C9 H9 120.5 . . ?
C10 C9 H9 120.5 . . ?
C11 C10 C9 119.8(2) . . ?
C11 C10 H10 120.1 . . ?
C9 C10 H10 120.1 . . ?
C10 C11 C12 121.0(2) . . ?
C10 C11 H11 119.5 . . ?
C12 C11 H11 119.5 . . ?
C11 C12 C13 119.9(2) . . ?
C11 C12 H12 120.1 . . ?
C13 C12 H12 120.1 . . ?
O4 C13 C8 115.2(2) . . ?
O4 C13 C12 126.6(2) . . ?
C8 C13 C12 118.2(2) . . ?
O4 C14 H14A 109.5 . . ?
O4 C14 H14B 109.5 . . ?
H14A C14 H14B 109.5 . . ?
O4 C14 H14C 109.5 . . ?
H14A C14 H14C 109.5 . . ?
H14B C14 H14C 109.5 . . ?
C16 C15 C20 121.8(2) . . ?
C16 C15 O5 119.6(2) . . ?
C20 C15 O5 118.51(19) . . ?
C15 C16 C17 119.1(2) . . ?
C15 C16 H16 120.4 . . ?
C17 C16 H16 120.4 . . ?
C18 C17 C16 119.7(2) . . ?
C18 C17 H17 120.1 . . ?
C16 C17 H17 120.1 . . ?
C17 C18 C19 120.6(2) . . ?
C17 C18 H18 119.7 . . ?
C19 C18 H18 119.7 . . ?
C20 C19 C18 120.3(2) . . ?
C20 C19 H19 119.8 . . ?
C18 C19 H19 119.8 . . ?
O6 C20 C19 124.9(2) . . ?
O6 C20 C15 116.8(2) . . ?
C19 C20 C15 118.3(2) . . ?
O6 C21 H21A 109.5 . . ?
O6 C21 H21B 109.5 . . ?
H21A C21 H21B 109.5 . . ?
O6 C21 H21C 109.5 . . ?
H21A C21 H21C 109.5 . . ?
H21B C21 H21C 109.5 . . ?
C23 C22 C27 122.0(2) . . ?
C23 C22 O7 118.4(2) . . ?
C27 C22 O7 119.3(2) . . ?
C22 C23 C24 118.7(2) . . ?
C22 C23 H23 120.7 . . ?
C24 C23 H23 120.7 . . ?
C25 C24 C23 119.8(2) . . ?
C25 C24 H24 120.1 . . ?
C23 C24 H24 120.1 . . ?
C24 C25 C26 121.4(2) . . ?
C24 C25 H25 119.3 . . ?
C26 C25 H25 119.3 . . ?
C27 C26 C25 119.5(2) . . ?
C27 C26 H26 120.2 . . ?
C25 C26 H26 120.2 . . ?
O8 C27 C26 125.9(2) . . ?
O8 C27 C22 115.6(2) . . ?
C26 C27 C22 118.5(2) . . ?
O8 C28 H28A 109.5 . . ?
O8 C28 H28B 109.5 . . ?
H28A C28 H28B 109.5 . . ?
O8 C28 H28C 109.5 . . ?
H28A C28 H28C 109.5 . . ?
H28B C28 H28C 109.5 . . ?
C34 C29 C30 121.3(2) . . ?
C34 C29 N 119.7(2) . . ?
C30 C29 N 119.0(2) . . ?
C29 C30 C31 118.8(2) . . ?
C29 C30 H30 120.6 . . ?
C31 C30 H30 120.6 . . ?
C32 C31 C30 120.1(3) . . ?
C32 C31 H31 120.0 . . ?
C30 C31 H31 120.0 . . ?
C33 C32 C31 120.2(2) . . ?
C33 C32 H32 119.9 . . ?
C31 C32 H32 119.9 . . ?
C32 C33 C34 120.3(3) . . ?
C32 C33 H33 119.9 . . ?
C34 C33 H33 119.9 . . ?
C29 C34 C33 119.4(2) . . ?
C29 C34 H34 120.3 . . ?
C33 C34 H34 120.3 . . ?
F2 C35 F3 107.5(3) . . ?
F2 C35 F1 107.8(3) . . ?
F3 C35 F1 108.0(2) . . ?
F2 C35 S1 110.98(19) . . ?
F3 C35 S1 111.1(2) . . ?
F1 C35 S1 111.4(2) . . ?
F6 C36 F5 108.0(2) . . ?
F6 C36 F4 108.1(2) . . ?
F5 C36 F4 107.8(2) . . ?
F6 C36 S2 111.72(19) . . ?
F5 C36 S2 110.62(18) . . ?
F4 C36 S2 110.54(18) . . ?
O15 C37 C38 105.7(2) . . ?
O15 C37 H37A 110.6 . . ?
C38 C37 H37A 110.6 . . ?
O15 C37 H37B 110.6 . . ?
C38 C37 H37B 110.6 . . ?
H37A C37 H37B 108.7 . . ?
C37 C38 C39 103.5(2) . . ?
C37 C38 H38A 111.1 . . ?
C39 C38 H38A 111.1 . . ?
C37 C38 H38B 111.1 . . ?
C39 C38 H38B 111.1 . . ?
H38A C38 H38B 109.0 . . ?
C40 C39 C38 101.36(19) . . ?
C40 C39 H39A 111.5 . . ?
C38 C39 H39A 111.5 . . ?
C40 C39 H39B 111.5 . . ?
C38 C39 H39B 111.5 . . ?
H39A C39 H39B 109.3 . . ?
O15 C40 C39 105.5(2) . . ?
O15 C40 H40A 110.6 . . ?
C39 C40 H40A 110.6 . . ?
O15 C40 H40B 110.6 . . ?
C39 C40 H40B 110.6 . . ?
H40A C40 H40B 108.8 . . ?

loop_
_geom_bond_atom_site_label_1
_geom_bond_atom_site_label_2
_geom_bond_distance
_geom_bond_site_symmetry_2
_geom_bond_publ_flag
Ag1 O12 2.2469(16) . ?
Ag1 P1 2.3480(6) . ?
Ag1 O9 2.3591(18) . ?
Ag1 Ag2 3.0158(3) . ?
Ag2 O15 2.3048(16) . ?
Ag2 P2 2.3535(6) . ?
Ag2 O10 2.362(2) . ?
Ag2 O13 2.4569(17) . ?
S1 O11 1.420(2) . ?
S1 O10 1.435(2) . ?
S1 O9 1.4406(18) . ?
S1 C35 1.825(3) . ?
S2 O14 1.4299(19) . ?
S2 O13 1.4506(18) . ?
S2 O12 1.4542(18) . ?
S2 C36 1.820(3) . ?
P1 O3 1.6039(16) . ?
P1 O1 1.6145(16) . ?
P1 N 1.6786(18) . ?
P2 O7 1.6059(15) . ?
P2 O5 1.6218(16) . ?
P2 N 1.6752(18) . ?
F1 C35 1.309(3) . ?
F2 C35 1.310(3) . ?
F3 C35 1.315(3) . ?
F4 C36 1.339(3) . ?
F5 C36 1.332(3) . ?
F6 C36 1.321(3) . ?
O1 C1 1.391(3) . ?
O2 C6 1.356(3) . ?
O2 C7 1.446(3) . ?
O3 C8 1.397(3) . ?
O4 C13 1.363(3) . ?
O4 C14 1.425(3) . ?
O5 C15 1.413(3) . ?
O6 C20 1.357(3) . ?
O6 C21 1.432(3) . ?
O7 C22 1.404(3) . ?
O8 C27 1.359(3) . ?
O8 C28 1.432(3) . ?
O15 C40 1.435(3) . ?
O15 C37 1.446(3) . ?
N C29 1.460(3) . ?
C1 C2 1.369(3) . ?
C1 C6 1.407(3) . ?
C2 C3 1.388(4) . ?
C2 H2 0.9500 . ?
C3 C4 1.380(4) . ?
C3 H3 0.9500 . ?
C4 C5 1.385(4) . ?
C4 H4 0.9500 . ?
C5 C6 1.389(3) . ?
C5 H5 0.9500 . ?
C7 H7A 0.9800 . ?
C7 H7B 0.9800 . ?
C7 H7C 0.9800 . ?
C8 C9 1.371(3) . ?
C8 C13 1.396(3) . ?
C9 C10 1.395(3) . ?
C9 H9 0.9500 . ?
C10 C11 1.381(3) . ?
C10 H10 0.9500 . ?
C11 C12 1.385(3) . ?
C11 H11 0.9500 . ?
C12 C13 1.394(3) . ?
C12 H12 0.9500 . ?
C14 H14A 0.9800 . ?
C14 H14B 0.9800 . ?
C14 H14C 0.9800 . ?
C15 C16 1.383(3) . ?
C15 C20 1.391(3) . ?
C16 C17 1.393(3) . ?
C16 H16 0.9500 . ?
C17 C18 1.379(4) . ?
C17 H17 0.9500 . ?
C18 C19 1.391(4) . ?
C18 H18 0.9500 . ?
C19 C20 1.387(3) . ?
C19 H19 0.9500 . ?
C21 H21A 0.9800 . ?
C21 H21B 0.9800 . ?
C21 H21C 0.9800 . ?
C22 C23 1.382(3) . ?
C22 C27 1.394(3) . ?
C23 C24 1.394(3) . ?
C23 H23 0.9500 . ?
C24 C25 1.374(4) . ?
C24 H24 0.9500 . ?
C25 C26 1.389(4) . ?
C25 H25 0.9500 . ?
C26 C27 1.389(3) . ?
C26 H26 0.9500 . ?
C28 H28A 0.9800 . ?
C28 H28B 0.9800 . ?
C28 H28C 0.9800 . ?
C29 C34 1.382(3) . ?
C29 C30 1.385(3) . ?
C30 C31 1.399(3) . ?
C30 H30 0.9500 . ?
C31 C32 1.388(4) . ?
C31 H31 0.9500 . ?
C32 C33 1.379(4) . ?
C32 H32 0.9500 . ?
C33 C34 1.389(3) . ?
C33 H33 0.9500 . ?
C34 H34 0.9500 . ?
C37 C38 1.519(4) . ?
C37 H37A 0.9900 . ?
C37 H37B 0.9900 . ?
C38 C39 1.531(4) . ?
C38 H38A 0.9900 . ?
C38 H38B 0.9900 . ?
C39 C40 1.512(3) . ?
C39 H39A 0.9900 . ?
C39 H39B 0.9900 . ?
C40 H40A 0.9900 . ?
C40 H40B 0.9900 . ?
